data_7028988
loop_
_publ_author_name
'Arcau, Juli\`a'
'Andermark, Vincent'
'Aguil\'o, Elisabet'
'Gandioso, Albert'
'Moro, Artur'
'Cetina, Mario'
'Lima, Jo\~ao Carlos'
'Rissanen, Kari'
'Ott, Ingo'
'Rodr\'iguez, Laura'

_publ_section_title
;
 Luminescent alkynyl-gold(i) coumarin derivatives and their biological
 activity.
;
_journal_issue 11
_journal_name_full 'Dalton transactions (Cambridge, England : 2003)'
_journal_page_first 4426
_journal_page_last 4436
_journal_paper_doi 10.1039/c3dt52594e
_journal_volume 43
_journal_year 2014
_chemical_compound_source 'synthesis as described'
_chemical_formula_moiety 'C12 H8 O3'
_chemical_formula_sum 'C12 H8 O3'
_chemical_formula_weight 200.18
_chemical_name_systematic
;
        7-(prop-2-in-1-yloxy)-1-benzopyran-2-one
;
_space_group_IT_number 14
_symmetry_cell_setting monoclinic
_symmetry_Int_Tables_number 14
_symmetry_space_group_name_Hall '-P 2ybc'
_symmetry_space_group_name_H-M 'P 1 21/c 1'
_atom_sites_solution_hydrogens geom
_atom_sites_solution_primary direct
_atom_sites_solution_secondary difmap
_audit_creation_date 2013-08-12T17:04:30-00:00
_audit_creation_method 'WinGX routine CIF_UPDATE'
_cell_angle_alpha 90
_cell_angle_beta 91.044(3)
_cell_angle_gamma 90
_cell_formula_units_Z 4
_cell_length_a 7.0432(2)
_cell_length_b 6.4967(3)
_cell_length_c 20.6568(6)
_cell_measurement_reflns_used 1489
_cell_measurement_temperature 170.0(1)
_cell_measurement_theta_max 28.268
_cell_measurement_theta_min 2.888
_cell_volume 945.05(6)
_computing_cell_refinement 'CrysAlisPro, Agilent Technologies, 2013'
_computing_data_collection 'CrysAlisPro, Agilent Technologies, 2013'
_computing_data_reduction 'CrysAlisPro, Agilent Technologies, 2013'
_computing_molecular_graphics 'MERCURY (Macrae et al., 2006)'
_computing_publication_material 'WinGX publication routines (Farrugia, 1999)'
_computing_structure_refinement 'SHELXL-2013 (Sheldrick, 2013)'
_computing_structure_solution 'SIR-2002 (Burla et al., 2003)'
_diffrn_ambient_temperature 170.0(1)
_diffrn_detector_area_resol_mean 16.0107
_diffrn_measured_fraction_theta_full 0.995
_diffrn_measured_fraction_theta_max 0.995
_diffrn_measurement_device_type 'SuperNova, Single source at offset, Eos'
_diffrn_measurement_method '\w scans'
_diffrn_radiation_monochromator mirror
_diffrn_radiation_source 'SuperNova (Mo) X-ray Source'
_diffrn_radiation_type MoK\a
_diffrn_radiation_wavelength 0.71073
_diffrn_reflns_av_R_equivalents 0.0117
_diffrn_reflns_av_unetI/netI 0.0245
_diffrn_reflns_Laue_measured_fraction_full 0.995
_diffrn_reflns_Laue_measured_fraction_max 0.995
_diffrn_reflns_limit_h_max 8
_diffrn_reflns_limit_h_min -6
_diffrn_reflns_limit_k_max 4
_diffrn_reflns_limit_k_min -7
_diffrn_reflns_limit_l_max 25
_diffrn_reflns_limit_l_min -17
_diffrn_reflns_number 2947
_diffrn_reflns_point_group_measured_fraction_full 0.995
_diffrn_reflns_point_group_measured_fraction_max 0.995
_diffrn_reflns_theta_full 25.242
_diffrn_reflns_theta_max 25.499
_diffrn_reflns_theta_min 2.893
_exptl_absorpt_coefficient_mu 0.102
_exptl_absorpt_correction_T_max 1.00000
_exptl_absorpt_correction_T_min 0.90445
_exptl_absorpt_correction_type multi-scan
_exptl_absorpt_process_details
;
        CrysAlisPro, Agilent Technologies,
        Version 1.171.36.28 (release 01-02-2013 CrysAlis171 .NET)
        (compiled Feb  1 2013,16:14:44)
        Empirical absorption correction using spherical harmonics,
 implemented in SCALE3 ABSPACK scaling algorithm.
;
_exptl_crystal_colour colourless
_exptl_crystal_density_diffrn 1.407
_exptl_crystal_description 'irregular plate'
_exptl_crystal_F_000 416
_exptl_crystal_size_max 0.39
_exptl_crystal_size_mid 0.19
_exptl_crystal_size_min 0.06
_refine_diff_density_max 0.169
_refine_diff_density_min -0.237
_refine_diff_density_rms 0.047
_refine_ls_extinction_method none
_refine_ls_goodness_of_fit_ref 1.041
_refine_ls_hydrogen_treatment constr
_refine_ls_matrix_type full
_refine_ls_number_parameters 136
_refine_ls_number_reflns 1753
_refine_ls_number_restraints 0
_refine_ls_restrained_S_all 1.041
_refine_ls_R_factor_all 0.0524
_refine_ls_R_factor_gt 0.0415
_refine_ls_shift/su_max 0.001
_refine_ls_shift/su_mean 0
_refine_ls_structure_factor_coef Fsqd
_refine_ls_weighting_details
;
 w=1/[\s^2^(Fo^2^)+(0.0657P)^2^+0.4693P]
 where P=(Fo^2^+2Fc^2^)/3
;
_refine_ls_weighting_scheme calc
_refine_ls_wR_factor_gt 0.1252
_refine_ls_wR_factor_ref 0.1347
_reflns_number_gt 1432
_reflns_number_total 1753
_reflns_threshold_expression 'I > 2\s(I)'
_cod_data_source_file c3dt52594e.txt
_cod_data_source_block 2
_cod_original_sg_symbol_H-M 'P 21/c'
_cod_database_code 7028988

loop_
_symmetry_equiv_pos_as_xyz
'x, y, z'
'-x, y+1/2, -z+1/2'
'-x, -y, -z'
'x, -y-1/2, z-1/2'

loop_
_atom_site_label
_atom_site_type_symbol
_atom_site_fract_x
_atom_site_fract_y
_atom_site_fract_z
_atom_site_U_iso_or_equiv
_atom_site_adp_type
_atom_site_occupancy
_atom_site_calc_flag
O1 O 0.21193(18) 0.2362(2) 0.46861(6) 0.0297(4) Uani 1 d
O2 O 0.2278(2) 0.1126(2) 0.36946(6) 0.0415(4) Uani 1 d
O3 O 0.12471(18) 0.4904(2) 0.68345(6) 0.0326(4) Uani 1 d
C2 C 0.2497(3) 0.2629(3) 0.40364(9) 0.0304(5) Uani 1 d
C3 C 0.3106(3) 0.4645(3) 0.38369(9) 0.0333(5) Uani 1 d
H3 H 0.3431 0.4865 0.3398 0.04 Uiso 1 calc
C4 C 0.3226(3) 0.6213(3) 0.42551(9) 0.0316(5) Uani 1 d
H4 H 0.3628 0.7527 0.4109 0.038 Uiso 1 calc
C5 C 0.2783(3) 0.7489(3) 0.53918(10) 0.0312(5) Uani 1 d
H5 H 0.3148 0.8843 0.5273 0.037 Uiso 1 calc
C6 C 0.2295(3) 0.7095(3) 0.60206(10) 0.0308(5) Uani 1 d
H6 H 0.2327 0.8168 0.6333 0.037 Uiso 1 calc
C7 C 0.1750(2) 0.5108(3) 0.61982(8) 0.0264(4) Uani 1 d
C8 C 0.1699(2) 0.3521(3) 0.57503(8) 0.0254(4) Uani 1 d
H8 H 0.133 0.217 0.587 0.03 Uiso 1 calc
C9 C 0.2207(2) 0.3976(3) 0.51179(8) 0.0244(4) Uani 1 d
C10 C 0.2755(2) 0.5933(3) 0.49221(9) 0.0269(4) Uani 1 d
C11 C 0.1012(3) 0.2860(3) 0.70840(9) 0.0330(5) Uani 1 d
H11A H 0.0075 0.2108 0.6811 0.04 Uiso 1 calc
H11B H 0.0513 0.2937 0.7528 0.04 Uiso 1 calc
C12 C 0.2816(3) 0.1733(3) 0.70960(8) 0.0312(5) Uani 1 d
C13 C 0.4299(3) 0.0888(4) 0.70983(10) 0.0407(5) Uani 1 d
H13 H 0.5493 0.0208 0.71 0.049 Uiso 1 calc

loop_
_atom_site_aniso_label
_atom_site_aniso_U_11
_atom_site_aniso_U_22
_atom_site_aniso_U_33
_atom_site_aniso_U_23
_atom_site_aniso_U_13
_atom_site_aniso_U_12
O1 0.0364(8) 0.0318(8) 0.0209(7) -0.0009(6) 0.0021(5) 0.0028(6)
O2 0.0545(10) 0.0439(10) 0.0261(7) -0.0066(7) 0.0028(6) 0.0106(7)
O3 0.0402(8) 0.0341(8) 0.0238(7) -0.0008(6) 0.0054(5) 0.0058(6)
C2 0.0276(10) 0.0423(13) 0.0215(9) 0.0007(9) 0.0007(7) 0.0098(8)
C3 0.0283(10) 0.0482(14) 0.0236(9) 0.0087(9) 0.0035(7) 0.0074(9)
C4 0.0260(10) 0.0378(12) 0.0311(10) 0.0104(9) 0.0026(7) 0.0037(8)
C5 0.0276(10) 0.0281(11) 0.0378(11) 0.0042(9) 0.0005(8) 0.0018(8)
C6 0.0305(10) 0.0297(11) 0.0320(10) -0.0043(9) -0.0008(7) 0.0040(8)
C7 0.0236(9) 0.0330(11) 0.0227(9) 0.0014(8) 0.0006(7) 0.0060(8)
C8 0.0267(9) 0.0257(10) 0.0238(9) 0.0027(8) 0.0008(7) 0.0019(8)
C9 0.0215(9) 0.0289(11) 0.0227(9) -0.0007(8) -0.0003(7) 0.0056(7)
C10 0.0208(9) 0.0322(11) 0.0277(10) 0.0054(8) 0.0011(7) 0.0046(8)
C11 0.0369(11) 0.0381(12) 0.0241(10) 0.0018(9) 0.0042(7) -0.0010(9)
C12 0.0454(12) 0.0305(11) 0.0178(9) -0.0010(8) 0.0008(7) -0.0009(9)
C13 0.0505(13) 0.0422(13) 0.0294(11) 0.0015(10) 0.0015(9) 0.0107(11)

loop_
_atom_type_symbol
_atom_type_description
_atom_type_scat_dispersion_real
_atom_type_scat_dispersion_imag
_atom_type_scat_source
C C 0.0033 0.0016 'International Tables Vol C Tables 4.2.6.8 and 6.1.1.4'
H H 0 0 'International Tables Vol C Tables 4.2.6.8 and 6.1.1.4'
O O 0.0106 0.006 'International Tables Vol C Tables 4.2.6.8 and 6.1.1.4'

loop_
_geom_angle_atom_site_label_1
_geom_angle_atom_site_label_2
_geom_angle_atom_site_label_3
_geom_angle
C9 O1 C2 121.70(16)
C7 O3 C11 117.77(15)
O2 C2 O1 116.02(19)
O2 C2 C3 126.93(18)
O1 C2 C3 117.06(18)
C4 C3 C2 121.57(18)
C4 C3 H3 119.2
C2 C3 H3 119.2
C3 C4 C10 120.70(19)
C3 C4 H4 119.7
C10 C4 H4 119.7
C6 C5 C10 121.33(19)
C6 C5 H5 119.3
C10 C5 H5 119.3
C5 C6 C7 119.65(19)
C5 C6 H6 120.2
C7 C6 H6 120.2
O3 C7 C8 124.30(18)
O3 C7 C6 114.63(17)
C8 C7 C6 121.05(17)
C7 C8 C9 117.70(18)
C7 C8 H8 121.1
C9 C8 H8 121.1
O1 C9 C8 115.90(17)
O1 C9 C10 121.13(16)
C8 C9 C10 122.96(18)
C9 C10 C5 117.30(17)
C9 C10 C4 117.74(19)
C5 C10 C4 124.96(19)
O3 C11 C12 111.27(16)
O3 C11 H11A 109.4
C12 C11 H11A 109.4
O3 C11 H11B 109.4
C12 C11 H11B 109.4
H11A C11 H11B 108
C13 C12 C11 177.6(2)
C12 C13 H13 180

loop_
_geom_bond_atom_site_label_1
_geom_bond_atom_site_label_2
_geom_bond_distance
O1 C9 1.378(2)
O1 C2 1.384(2)
O2 C2 1.213(2)
O3 C7 1.374(2)
O3 C11 1.435(2)
C2 C3 1.441(3)
C3 C4 1.337(3)
C3 H3 0.95
C4 C10 1.435(3)
C4 H4 0.95
C5 C6 1.374(3)
C5 C10 1.401(3)
C5 H5 0.95
C6 C7 1.398(3)
C6 H6 0.95
C7 C8 1.385(3)
C8 C9 1.392(3)
C8 H8 0.95
C9 C10 1.391(3)
C11 C12 1.466(3)
C11 H11A 0.99
C11 H11B 0.99
C12 C13 1.180(3)
C13 H13 0.95

loop_
_geom_torsion_atom_site_label_1
_geom_torsion_atom_site_label_2
_geom_torsion_atom_site_label_3
_geom_torsion_atom_site_label_4
_geom_torsion
C9 O1 C2 O2 -176.17(15)
C9 O1 C2 C3 3.9(2)
O2 C2 C3 C4 177.33(19)
O1 C2 C3 C4 -2.7(3)
C2 C3 C4 C10 0.2(3)
C10 C5 C6 C7 -0.2(3)
C11 O3 C7 C8 12.7(2)
C11 O3 C7 C6 -168.70(16)
C5 C6 C7 O3 -178.45(15)
C5 C6 C7 C8 0.2(3)
O3 C7 C8 C9 178.44(15)
C6 C7 C8 C9 -0.1(3)
C2 O1 C9 C8 176.79(15)
C2 O1 C9 C10 -2.6(2)
C7 C8 C9 O1 -179.37(15)
C7 C8 C9 C10 0.0(3)
O1 C9 C10 C5 179.29(14)
C8 C9 C10 C5 0.0(3)
O1 C9 C10 C4 0.0(3)
C8 C9 C10 C4 -179.36(15)
C6 C5 C10 C9 0.2(3)
C6 C5 C10 C4 179.43(17)
C3 C4 C10 C9 1.2(3)
C3 C4 C10 C5 -178.10(18)
C7 O3 C11 C12 65.4(2)
